data_4320625
loop_
_publ_author_name
'Roger D. Willett'
'James R. Jeitler'
'Brendan Twamley'

_publ_section_title
;
 Novel Copper(I) Halide Polymers: Structures of
 Cu2Br2(2,3-dimethylquinoxaline) and
 (2,3-Di(bromomethyl)quinoxalinium)CuBr2. The Continuing Saga of
 Copper(II) Bromide Reactivity with Organoamines
;
_journal_name_full 'Inorganic Chemistry'
_journal_page_first 6502
_journal_page_last 6505
_journal_paper_doi 10.1021/ic010280z
_journal_volume 40
_journal_year 2001
_chemical_formula_sum 'C10 H10 Br2 Cu2 N2'
_chemical_formula_weight 445.10
_chemical_name_common Cu2Br2(dmq)
_chemical_name_systematic
;
  ?
;
_space_group_IT_number 2
_symmetry_cell_setting triclinic
_symmetry_space_group_name_Hall '-P 1'
_symmetry_space_group_name_H-M 'P -1'
_atom_sites_solution_hydrogens geom
_atom_sites_solution_primary direct
_atom_sites_solution_secondary difmap
_audit_creation_method SHELXL-97
_cell_angle_alpha 117.063(2)
_cell_angle_beta 91.017(2)
_cell_angle_gamma 103.174(2)
_cell_formula_units_Z 2
_cell_length_a 8.1225(10)
_cell_length_b 8.9171(11)
_cell_length_c 9.3516(12)
_cell_measurement_reflns_used 940
_cell_measurement_temperature 203(2)
_cell_measurement_theta_max 27.48
_cell_measurement_theta_min 2.46
_cell_volume 581.50(13)
_computing_cell_refinement 'Bruker SMART'
_computing_data_collection 'Bruker SMART'
_computing_data_reduction 'Bruker SAINTPlus v. 6.02'
_computing_molecular_graphics 'XP, Bruker SHELXTL v. 5.10'
_computing_publication_material 'XCIF, Bruker SHELXTL v. 5.10'
_computing_structure_refinement 'XL, Bruker SHELXTL v. 5.10'
_computing_structure_solution 'XS, Bruker SHELXTL v. 5.10'
_diffrn_ambient_temperature 203(2)
_diffrn_detector_area_resol_mean 8.3
_diffrn_measured_fraction_theta_full 0.997
_diffrn_measured_fraction_theta_max 0.997
_diffrn_measurement_device_type 'Siemens SMART 1000'
_diffrn_measurement_method \w
_diffrn_radiation_monochromator graphite
_diffrn_radiation_source 'normal-focus sealed tube'
_diffrn_radiation_type MoK\a
_diffrn_radiation_wavelength 0.71073
_diffrn_reflns_av_R_equivalents 0.0290
_diffrn_reflns_av_sigmaI/netI 0.0355
_diffrn_reflns_limit_h_max 9
_diffrn_reflns_limit_h_min -9
_diffrn_reflns_limit_k_max 10
_diffrn_reflns_limit_k_min -10
_diffrn_reflns_limit_l_max 11
_diffrn_reflns_limit_l_min -11
_diffrn_reflns_number 5055
_diffrn_reflns_theta_full 25.00
_diffrn_reflns_theta_max 25.00
_diffrn_reflns_theta_min 2.47
_diffrn_standards_decay_% '< 0.01'
_diffrn_standards_interval_count 'beginning and end'
_diffrn_standards_number '50 frames remeasured'
_exptl_absorpt_coefficient_mu 10.497
_exptl_absorpt_correction_T_max 0.7436
_exptl_absorpt_correction_T_min 0.2844
_exptl_absorpt_correction_type empirical
_exptl_absorpt_process_details 'SADABS (Sheldrick, 1999)'
_exptl_crystal_colour orange
_exptl_crystal_density_diffrn 2.542
_exptl_crystal_density_method 'not measured'
_exptl_crystal_description plate
_exptl_crystal_F_000 424
_exptl_crystal_size_max 0.16
_exptl_crystal_size_mid 0.07
_exptl_crystal_size_min 0.03
_refine_diff_density_max 0.892
_refine_diff_density_min -0.448
_refine_diff_density_rms 0.121
_refine_ls_extinction_method none
_refine_ls_goodness_of_fit_ref 1.011
_refine_ls_hydrogen_treatment mixed
_refine_ls_matrix_type full
_refine_ls_number_parameters 147
_refine_ls_number_reflns 2051
_refine_ls_number_restraints 0
_refine_ls_restrained_S_all 1.011
_refine_ls_R_factor_all 0.0455
_refine_ls_R_factor_gt 0.0326
_refine_ls_shift/su_max 0.001
_refine_ls_shift/su_mean 0.000
_refine_ls_structure_factor_coef Fsqd
_refine_ls_weighting_details 'calc w=1/[\s^2^(Fo^2^)+(0.0425P)^2^+0.6757P] where P=(Fo^2^+2Fc^2^)/3'
_refine_ls_weighting_scheme calc
_refine_ls_wR_factor_gt 0.0755
_refine_ls_wR_factor_ref 0.0802
_reflns_number_gt 1657
_reflns_number_total 2051
_reflns_threshold_expression I>2sigma(I)
_cod_data_source_file ic010280z_1.cif
_cod_data_source_block bt208
_cod_depositor_comments
;
The following automatic conversions were performed:

'_symmetry_cell_setting' value 'Triclinic' changed to 'triclinic'
according to the built-in table from CIF Core dictionary named
'cif_core.dic' version 2.4.1 from
2010-06-29.

'_exptl_absorpt_correction_type' value 'Empirical'
changed to 'empirical' according to the built-in table from CIF Core
dictionary named 'cif_core.dic' version 2.4.1 from 2010-06-29.

Automatic conversion script
Id: cif_fix_values 1646 2011-03-28 12:23:43Z adriana 
;
_cod_database_code 4320625

loop_
_symmetry_equiv_pos_as_xyz
'x, y, z'
'-x, -y, -z'

loop_
_atom_site_label
_atom_site_type_symbol
_atom_site_fract_x
_atom_site_fract_y
_atom_site_fract_z
_atom_site_U_iso_or_equiv
_atom_site_adp_type
_atom_site_occupancy
_atom_site_symmetry_multiplicity
_atom_site_calc_flag
_atom_site_refinement_flags
_atom_site_disorder_assembly
_atom_site_disorder_group
Cu1 Cu -0.82223(10) -0.38654(11) 0.68475(9) 0.0453(2) Uani 1 1 d . . .
Br1 Br -1.06577(7) -0.29780(7) 0.61177(6) 0.03175(17) Uani 1 1 d . . .
N1 N -0.7606(5) -0.4246(6) 0.1820(5) 0.0275(10) Uani 1 1 d . . .
Br2 Br -0.55129(7) -0.25460(8) 0.62303(6) 0.03608(17) Uani 1 1 d . . .
Cu2 Cu -0.74904(10) -0.44956(10) 0.38265(8) 0.0425(2) Uani 1 1 d . . .
C2 C -0.8022(6) -0.2917(7) 0.1788(6) 0.0273(11) Uani 1 1 d . . .
C3 C -0.8172(6) -0.2799(7) 0.0306(6) 0.0265(11) Uani 1 1 d . . .
N4 N -0.7923(5) -0.4009(6) -0.1070(5) 0.0264(10) Uani 1 1 d . . .
C5 C -0.7433(6) -0.5385(7) -0.1055(6) 0.0281(12) Uani 1 1 d . . .
C6 C -0.6988(7) -0.6649(7) -0.2465(6) 0.0317(13) Uani 1 1 d . . .
H6A H -0.7054 -0.6571 -0.3433 0.038 Uiso 1 1 calc R . .
C7 C -0.6460(7) -0.7984(7) -0.2437(6) 0.0358(13) Uani 1 1 d . . .
H7A H -0.6189 -0.8829 -0.3391 0.043 Uiso 1 1 calc R . .
C8 C -0.6317(7) -0.8113(7) -0.0997(7) 0.0349(13) Uani 1 1 d . . .
H8A H -0.5961 -0.9045 -0.0996 0.042 Uiso 1 1 calc R . .
C9 C -0.6697(7) -0.6880(7) 0.0405(6) 0.0318(12) Uani 1 1 d . . .
H9A H -0.6578 -0.6952 0.1372 0.038 Uiso 1 1 calc R . .
C10 C -0.7269(6) -0.5497(7) 0.0394(6) 0.0250(11) Uani 1 1 d . . .
C11 C -0.8318(8) -0.1484(8) 0.3340(6) 0.0384(14) Uani 1 1 d . . .
H11A H -0.8257 -0.1800 0.4200 0.058 Uiso 1 1 calc R . .
H11B H -0.9437 -0.1319 0.3195 0.058 Uiso 1 1 calc R . .
H11C H -0.7449 -0.0408 0.3626 0.058 Uiso 1 1 calc R . .
C12 C -0.8590(8) -0.1217(8) 0.0353(7) 0.0391(14) Uani 1 1 d . . .
H12A H -0.8714 -0.1357 -0.0738 0.059 Uiso 1 1 calc R . .
H12B H -0.7676 -0.0184 0.1028 0.059 Uiso 1 1 calc R . .
H12C H -0.9650 -0.1092 0.0798 0.059 Uiso 1 1 calc R . .

loop_
_atom_site_aniso_label
_atom_site_aniso_U_11
_atom_site_aniso_U_22
_atom_site_aniso_U_33
_atom_site_aniso_U_23
_atom_site_aniso_U_13
_atom_site_aniso_U_12
Cu1 0.0484(5) 0.0724(6) 0.0366(4) 0.0391(4) 0.0120(3) 0.0256(4)
Br1 0.0378(3) 0.0362(3) 0.0279(3) 0.0178(3) 0.0057(2) 0.0161(3)
N1 0.033(2) 0.031(3) 0.021(2) 0.015(2) 0.0034(18) 0.005(2)
Br2 0.0361(3) 0.0424(4) 0.0311(3) 0.0182(3) 0.0053(2) 0.0109(3)
Cu2 0.0623(5) 0.0468(5) 0.0255(4) 0.0218(4) 0.0076(3) 0.0170(4)
C2 0.025(3) 0.030(3) 0.025(3) 0.013(2) 0.004(2) 0.005(2)
C3 0.025(3) 0.028(3) 0.029(3) 0.015(3) -0.001(2) 0.005(2)
N4 0.029(2) 0.034(3) 0.023(2) 0.018(2) 0.0047(19) 0.010(2)
C5 0.025(3) 0.034(3) 0.026(3) 0.016(2) 0.003(2) 0.008(2)
C6 0.036(3) 0.040(3) 0.021(3) 0.014(3) 0.005(2) 0.015(3)
C7 0.037(3) 0.035(3) 0.025(3) 0.005(3) 0.003(2) 0.010(3)
C8 0.036(3) 0.024(3) 0.040(3) 0.012(3) -0.001(3) 0.006(3)
C9 0.037(3) 0.035(3) 0.030(3) 0.020(3) 0.003(2) 0.011(3)
C10 0.024(3) 0.028(3) 0.023(3) 0.013(2) 0.006(2) 0.005(2)
C11 0.054(4) 0.037(3) 0.029(3) 0.017(3) 0.008(3) 0.016(3)
C12 0.050(4) 0.038(4) 0.037(3) 0.022(3) 0.003(3) 0.016(3)

loop_
_atom_type_symbol
_atom_type_description
_atom_type_scat_dispersion_real
_atom_type_scat_dispersion_imag
_atom_type_scat_source
C C 0.0033 0.0016 'International Tables Vol C Tables 4.2.6.8 and 6.1.1.4'
H H 0.0000 0.0000 'International Tables Vol C Tables 4.2.6.8 and 6.1.1.4'
N N 0.0061 0.0033 'International Tables Vol C Tables 4.2.6.8 and 6.1.1.4'
Cu Cu 0.3201 1.2651 'International Tables Vol C Tables 4.2.6.8 and 6.1.1.4'
Br Br -0.2901 2.4595 'International Tables Vol C Tables 4.2.6.8 and 6.1.1.4'

loop_
_geom_angle_atom_site_label_1
_geom_angle_atom_site_label_2
_geom_angle_atom_site_label_3
_geom_angle
_geom_angle_site_symmetry_1
_geom_angle_site_symmetry_3
_geom_angle_publ_flag
N4 Cu1 Br2 112.34(12) 1_556 . ?
N4 Cu1 Br1 122.28(12) 1_556 . ?
Br2 Cu1 Br1 112.30(3) . . ?
N4 Cu1 Cu2 153.07(13) 1_556 . ?
Br2 Cu1 Cu2 54.57(3) . . ?
Br1 Cu1 Cu2 84.08(3) . . ?
N4 Cu1 Br1 118.64(13) 1_556 2_346 ?
Br2 Cu1 Br1 100.00(3) . 2_346 ?
Br1 Cu1 Br1 86.95(3) . 2_346 ?
Cu2 Cu1 Br1 51.72(2) . 2_346 ?
Cu2 Br1 Cu1 86.94(3) 2_346 . ?
Cu2 Br1 Cu1 61.61(3) 2_346 2_346 ?
Cu1 Br1 Cu1 93.05(3) . 2_346 ?
C2 N1 C10 117.6(4) . . ?
C2 N1 Cu2 122.2(4) . . ?
C10 N1 Cu2 120.2(3) . . ?
Cu2 Br2 Cu1 68.38(3) . . ?
N1 Cu2 Br2 124.81(13) . . ?
N1 Cu2 Br1 119.85(13) . 2_346 ?
Br2 Cu2 Br1 115.24(3) . 2_346 ?
N1 Cu2 Cu1 154.65(13) . . ?
Br2 Cu2 Cu1 57.05(3) . . ?
Br1 Cu2 Cu1 66.67(3) 2_346 . ?
N1 C2 C3 121.4(5) . . ?
N1 C2 C11 119.0(4) . . ?
C3 C2 C11 119.6(5) . . ?
N4 C3 C2 121.9(4) . . ?
N4 C3 C12 119.0(4) . . ?
C2 C3 C12 119.1(5) . . ?
C3 N4 C5 117.7(4) . . ?
C3 N4 Cu1 121.3(3) . 1_554 ?
C5 N4 Cu1 120.9(3) . 1_554 ?
N4 C5 C10 120.6(5) . . ?
N4 C5 C6 120.7(4) . . ?
C10 C5 C6 118.7(5) . . ?
C7 C6 C5 120.6(5) . . ?
C6 C7 C8 120.9(5) . . ?
C9 C8 C7 120.0(5) . . ?
C8 C9 C10 119.9(5) . . ?
N1 C10 C5 120.8(4) . . ?
N1 C10 C9 119.2(4) . . ?
C5 C10 C9 119.9(5) . . ?

loop_
_geom_bond_atom_site_label_1
_geom_bond_atom_site_label_2
_geom_bond_distance
_geom_bond_site_symmetry_2
_geom_bond_publ_flag
Cu1 N4 2.023(4) 1_556 ?
Cu1 Br2 2.4584(9) . ?
Cu1 Br1 2.4823(9) . ?
Cu1 Cu2 2.7236(10) . ?
Cu1 Br1 2.8427(10) 2_346 ?
Br1 Cu2 2.4302(10) 2_346 ?
Br1 Cu1 2.8427(10) 2_346 ?
N1 C2 1.316(7) . ?
N1 C10 1.377(6) . ?
N1 Cu2 1.991(4) . ?
Br2 Cu2 2.3872(9) . ?
Cu2 Br1 2.4302(10) 2_346 ?
C2 C3 1.442(7) . ?
C2 C11 1.504(7) . ?
C3 N4 1.306(7) . ?
C3 C12 1.507(7) . ?
N4 C5 1.379(7) . ?
N4 Cu1 2.023(4) 1_554 ?
C5 C10 1.409(7) . ?
C5 C6 1.411(7) . ?
C6 C7 1.365(8) . ?
C7 C8 1.407(7) . ?
C8 C9 1.371(8) . ?
C9 C10 1.418(7) . ?
